data_7706039
loop_
_publ_author_name
'Liu, Yanjie'
'Tian, Rongqiang'
'Duan, Zheng'
'Mathey, Fran\,cois'

_publ_section_title
;
 Nonbenzenoid aromaticity of 1-phosphafulvenes: synthesis of
 phosphacymantrenes.
;
_journal_issue 2
_journal_name_full 'Dalton transactions (Cambridge, England : 2003)'
_journal_page_first 476
_journal_page_last 479
_journal_paper_doi 10.1039/d0dt03934a
_journal_volume 50
_journal_year 2021
_chemical_formula_moiety 'C41 H32 Mn2 N2 O5 P2'
_chemical_formula_sum 'C41 H32 Mn2 N2 O5 P2'
_chemical_formula_weight 804.50
_space_group_crystal_system monoclinic
_space_group_IT_number 14
_space_group_name_Hall '-P 2ybc'
_space_group_name_H-M_alt 'P 1 21/c 1'
_atom_sites_solution_hydrogens geom
_atom_sites_solution_primary direct
_audit_creation_date 2020-06-11
_audit_creation_method
;
Olex2 1.2
(compiled 2018.05.29 svn.r3508 for OlexSys, GUI svn.r5506)
;
_audit_update_record
;
2020-06-14 deposited with the CCDC.	2020-12-10 downloaded from the CCDC.
;
_cell_angle_alpha 90
_cell_angle_beta 90.0503(17)
_cell_angle_gamma 90
_cell_formula_units_Z 4
_cell_length_a 15.6738(3)
_cell_length_b 9.62622(18)
_cell_length_c 24.7524(5)
_cell_measurement_reflns_used 6021
_cell_measurement_temperature 293(2)
_cell_measurement_theta_max 27.7930
_cell_measurement_theta_min 3.7310
_cell_volume 3734.63(13)
_computing_cell_refinement
;
CrysAlisPro, Agilent Technologies,
Version 1.171.37.35 (release 13-08-2014 CrysAlis171 .NET)
(compiled Aug 13 2014,18:06:01)
;
_computing_data_collection
;
CrysAlisPro, Agilent Technologies,
Version 1.171.37.35 (release 13-08-2014 CrysAlis171 .NET)
(compiled Aug 13 2014,18:06:01)
;
_computing_data_reduction
;
CrysAlisPro, Agilent Technologies,
Version 1.171.37.35 (release 13-08-2014 CrysAlis171 .NET)
(compiled Aug 13 2014,18:06:01)
;
_computing_molecular_graphics 'Olex2 (Dolomanov et al., 2009)'
_computing_publication_material 'Olex2 (Dolomanov et al., 2009)'
_computing_structure_refinement 'ShelXL (Sheldrick, 2015)'
_computing_structure_solution 'ShelXS (Sheldrick, 2008)'
_diffrn_ambient_temperature 293(2)
_diffrn_detector 'CCD plate'
_diffrn_detector_area_resol_mean 16.2312
_diffrn_detector_type Eos
_diffrn_measured_fraction_theta_full 0.997
_diffrn_measured_fraction_theta_max 0.998
_diffrn_measurement_details
;
#__ type_ start__ end____ width___ exp.time_
  1 omega  -24.00   15.00   0.3900    6.5000
omega____ theta____ kappa____ phi______ frames
    -      -15.1755  -99.0000  -90.0000 100

#__ type_ start__ end____ width___ exp.time_
  2 omega  -25.00   17.12   0.3900    6.5000
omega____ theta____ kappa____ phi______ frames
    -       18.0661  -99.0000   30.0000 108

#__ type_ start__ end____ width___ exp.time_
  3 omega  -14.00   53.08   0.3900    6.5000
omega____ theta____ kappa____ phi______ frames
    -       18.0661  -99.0000 -180.0000 172

#__ type_ start__ end____ width___ exp.time_
  4 omega  -10.00   29.00   0.3900    6.5000
omega____ theta____ kappa____ phi______ frames
    -       18.0661   19.0000  -30.0000 100

#__ type_ start__ end____ width___ exp.time_
  5 omega   46.00   88.12   0.3900    6.5000
omega____ theta____ kappa____ phi______ frames
    -       18.0661   19.0000  -30.0000 108

#__ type_ start__ end____ width___ exp.time_
  6 omega   -8.00   20.08   0.3900    6.5000
omega____ theta____ kappa____ phi______ frames
    -       18.0661  -77.0000   60.0000 72
;
_diffrn_measurement_device 'four-circle diffractometer'
_diffrn_measurement_device_type 'Xcalibur, Eos, Gemini'
_diffrn_measurement_method '\w scans'
_diffrn_orient_matrix_UB_11 0.0070961000
_diffrn_orient_matrix_UB_12 0.0638135000
_diffrn_orient_matrix_UB_13 -0.0135651000
_diffrn_orient_matrix_UB_21 -0.0332530000
_diffrn_orient_matrix_UB_22 0.0311201000
_diffrn_orient_matrix_UB_23 0.0151758000
_diffrn_orient_matrix_UB_31 0.0298580000
_diffrn_orient_matrix_UB_32 0.0195743000
_diffrn_orient_matrix_UB_33 0.0201946000
_diffrn_radiation_monochromator graphite
_diffrn_radiation_probe x-ray
_diffrn_radiation_type MoK\a
_diffrn_radiation_wavelength 0.71073
_diffrn_reflns_av_R_equivalents 0.0363
_diffrn_reflns_av_unetI/netI 0.0518
_diffrn_reflns_Laue_measured_fraction_full 0.997
_diffrn_reflns_Laue_measured_fraction_max 0.998
_diffrn_reflns_limit_h_max 17
_diffrn_reflns_limit_h_min -19
_diffrn_reflns_limit_k_max 12
_diffrn_reflns_limit_k_min -10
_diffrn_reflns_limit_l_max 30
_diffrn_reflns_limit_l_min -27
_diffrn_reflns_number 18551
_diffrn_reflns_point_group_measured_fraction_full 0.997
_diffrn_reflns_point_group_measured_fraction_max 0.998
_diffrn_reflns_theta_full 25.242
_diffrn_reflns_theta_max 26.372
_diffrn_reflns_theta_min 3.352
_diffrn_source 'Enhance (Mo) X-ray Source'
_exptl_absorpt_coefficient_mu 0.809
_exptl_absorpt_correction_T_max 1.00000
_exptl_absorpt_correction_T_min 0.94290
_exptl_absorpt_correction_type multi-scan
_exptl_absorpt_process_details
;
CrysAlisPro, Agilent Technologies,
Version 1.171.37.35 (release 13-08-2014 CrysAlis171 .NET)
(compiled Aug 13 2014,18:06:01)
Empirical absorption correction using spherical harmonics,
 implemented in SCALE3 ABSPACK scaling algorithm.
;
_exptl_crystal_colour yellow
_exptl_crystal_colour_primary colourless
_exptl_crystal_density_diffrn 1.431
_exptl_crystal_description block
_exptl_crystal_F_000 1648
_exptl_crystal_size_max 0.18
_exptl_crystal_size_mid 0.16
_exptl_crystal_size_min 0.14
_refine_diff_density_max 0.307
_refine_diff_density_min -0.303
_refine_diff_density_rms 0.055
_refine_ls_extinction_method none
_refine_ls_goodness_of_fit_ref 1.021
_refine_ls_hydrogen_treatment constr
_refine_ls_matrix_type full
_refine_ls_number_parameters 473
_refine_ls_number_reflns 7605
_refine_ls_number_restraints 0
_refine_ls_restrained_S_all 1.021
_refine_ls_R_factor_all 0.0634
_refine_ls_R_factor_gt 0.0428
_refine_ls_shift/su_max 0.001
_refine_ls_shift/su_mean 0.000
_refine_ls_structure_factor_coef Fsqd
_refine_ls_weighting_details 'w=1/[\s^2^(Fo^2^)+(0.0410P)^2^+0.5806P] where P=(Fo^2^+2Fc^2^)/3'
_refine_ls_weighting_scheme calc
_refine_ls_wR_factor_gt 0.0918
_refine_ls_wR_factor_ref 0.1011
_reflns_Friedel_coverage 0.000
_reflns_number_gt 5673
_reflns_number_total 7605
_reflns_threshold_expression 'I > 2\s(I)'
_cod_data_source_file d0dt03934a2.cif
_cod_data_source_block 201710195
_cod_depositor_comments 'Adding full bibliography for 7706035--7706039.cif.'
_cod_original_cell_volume 3734.62(12)
_cod_database_code 7706039
_shelx_shelxl_version_number 2014/7
_chemical_oxdiff_formula C40H40N2O2P2Mn1
_shelx_space_group_comment
;
The symmetry employed for this shelxl refinement is uniquely defined
by the following loop, which should always be used as a source of
symmetry information in preference to the above space-group names.
They are only intended as comments.
;
_shelx_estimated_absorpt_t_max 0.895
_shelx_estimated_absorpt_t_min 0.868
_reflns_odcompleteness_completeness 99.65
_reflns_odcompleteness_iscentric 1
_reflns_odcompleteness_theta 26.32
_olex2_refinement_description
;
1. Fixed Uiso
 At 1.2 times of:
  All C(H) groups
 At 1.5 times of:
  All C(H,H,H) groups
2.a Ternary CH refined with riding coordinates:
 C10(H10), C11(H11)
2.b Aromatic/amide H refined with riding coordinates:
 C17(H17), C18(H18), C19(H19), C20(H20), C21(H21), C25(H25), C26(H26),
 C27(H27), C28(H28), C30(H30), C31(H31), C32(H32), C33(H33), C37(H37), C38(H38),
  C39(H39), C40(H40), C41(H41)
2.c Idealised Me refined as rotating group:
 C22(H22a,H22b,H22c), C23(H23a,H23b,H23c), C34(H34a,H34b,H34c), C35(H35a,H35b,
 H35c)
;
_olex2_submission_special_instructions 'No special instructions were received'

loop_
_space_group_symop_operation_xyz
'x, y, z'
'-x, y+1/2, -z+1/2'
'-x, -y, -z'
'x, -y-1/2, z-1/2'

loop_
_atom_site_label
_atom_site_type_symbol
_atom_site_fract_x
_atom_site_fract_y
_atom_site_fract_z
_atom_site_U_iso_or_equiv
_atom_site_adp_type
_atom_site_occupancy
_atom_site_site_symmetry_order
_atom_site_calc_flag
_atom_site_refinement_flags_posn
_atom_site_refinement_flags_adp
_atom_site_refinement_flags_occupancy
_atom_site_disorder_assembly
_atom_site_disorder_group
C1 C 0.9335(2) 0.3721(4) 0.36422(13) 0.0754(11) Uani 1 1 d . . . . .
C2 C 0.9655(2) 0.5767(4) 0.42342(14) 0.0685(10) Uani 1 1 d . . . . .
C3 C 0.8219(2) 0.4421(4) 0.43514(14) 0.0590(8) Uani 1 1 d . . . . .
C4 C 0.60851(18) 0.3658(3) 0.34928(11) 0.0464(7) Uani 1 1 d . . . . .
C5 C 0.60008(16) 0.5541(3) 0.27449(11) 0.0369(6) Uani 1 1 d . . . . .
C6 C 0.82430(16) 0.5392(3) 0.29934(10) 0.0392(6) Uani 1 1 d . . . . .
C7 C 0.89508(16) 0.6315(3) 0.30479(11) 0.0473(7) Uani 1 1 d . . . . .
C8 C 0.88162(17) 0.7341(3) 0.34533(11) 0.0446(7) Uani 1 1 d . . . . .
C9 C 0.80171(15) 0.7209(3) 0.37260(10) 0.0353(6) Uani 1 1 d . . . . .
C10 C 0.76563(15) 0.8222(3) 0.41389(10) 0.0343(6) Uani 1 1 d . . . . .
H10 H 0.7499 0.9069 0.3943 0.041 Uiso 1 1 calc R . . . .
C11 C 0.68342(14) 0.7686(3) 0.44248(9) 0.0308(5) Uani 1 1 d . . . . .
H11 H 0.7017 0.6933 0.4665 0.037 Uiso 1 1 calc R . . . .
C12 C 0.60943(14) 0.7104(2) 0.40916(9) 0.0275(5) Uani 1 1 d . . . . .
C13 C 0.57113(15) 0.7672(2) 0.36156(10) 0.0308(5) Uani 1 1 d . . . . .
C14 C 0.49721(14) 0.6882(2) 0.34619(9) 0.0306(5) Uani 1 1 d . . . . .
C15 C 0.47943(14) 0.5767(3) 0.38166(10) 0.0317(6) Uani 1 1 d . . . . .
C16 C 0.81501(16) 0.4288(3) 0.25800(12) 0.0480(8) Uani 1 1 d . . . . .
C17 C 0.79740(18) 0.2923(4) 0.27150(15) 0.0658(10) Uani 1 1 d . . . . .
H17 H 0.7929 0.2678 0.3077 0.079 Uiso 1 1 calc R . . . .
C18 C 0.7864(2) 0.1919(5) 0.2324(2) 0.0955(15) Uani 1 1 d . . . . .
H18 H 0.7752 0.1005 0.2424 0.115 Uiso 1 1 calc R . . . .
C19 C 0.7920(3) 0.2265(7) 0.1797(3) 0.120(2) Uani 1 1 d . . . . .
H19 H 0.7847 0.1584 0.1535 0.143 Uiso 1 1 calc R . . . .
C20 C 0.8081(3) 0.3597(7) 0.16445(17) 0.1064(19) Uani 1 1 d . . . . .
H20 H 0.8113 0.3822 0.1280 0.128 Uiso 1 1 calc R . . . .
C21 C 0.8198(2) 0.4633(4) 0.20370(13) 0.0723(11) Uani 1 1 d . . . . .
H21 H 0.8308 0.5544 0.1933 0.087 Uiso 1 1 calc R . . . .
C22 C 0.97356(19) 0.6240(4) 0.26956(14) 0.0808(12) Uani 1 1 d . . . . .
H22A H 1.0230 0.6480 0.2905 0.121 Uiso 1 1 calc GR . . . .
H22B H 0.9678 0.6879 0.2400 0.121 Uiso 1 1 calc GR . . . .
H22C H 0.9798 0.5313 0.2558 0.121 Uiso 1 1 calc GR . . . .
C23 C 0.94331(19) 0.8523(4) 0.35492(13) 0.0677(10) Uani 1 1 d . . . . .
H23A H 0.9494 0.8676 0.3931 0.102 Uiso 1 1 calc GR . . . .
H23B H 0.9219 0.9351 0.3381 0.102 Uiso 1 1 calc GR . . . .
H23C H 0.9978 0.8292 0.3397 0.102 Uiso 1 1 calc GR . . . .
C24 C 0.82552(16) 0.8658(3) 0.45968(11) 0.0412(7) Uani 1 1 d . . . . .
C25 C 0.8406(2) 1.0049(3) 0.47100(14) 0.0586(9) Uani 1 1 d . . . . .
H25 H 0.8192 1.0741 0.4486 0.070 Uiso 1 1 calc R . . . .
C26 C 0.8882(2) 1.0387(4) 0.51635(17) 0.0779(12) Uani 1 1 d . . . . .
H26 H 0.8992 1.1311 0.5249 0.094 Uiso 1 1 calc R . . . .
C27 C 0.9189(2) 0.9338(5) 0.54845(16) 0.0796(12) Uani 1 1 d . . . . .
H27 H 0.9500 0.9536 0.5795 0.095 Uiso 1 1 calc R . . . .
C28 C 0.90252(19) 0.7994(4) 0.53381(12) 0.0640(10) Uani 1 1 d . . . . .
H28 H 0.9252 0.7288 0.5551 0.077 Uiso 1 1 calc R . . . .
C29 C 0.64789(15) 0.8826(3) 0.47899(10) 0.0331(6) Uani 1 1 d . . . . .
C30 C 0.62853(19) 0.8578(3) 0.53217(11) 0.0512(8) Uani 1 1 d . . . . .
H30 H 0.6348 0.7692 0.5466 0.061 Uiso 1 1 calc R . . . .
C31 C 0.5996(2) 0.9660(4) 0.56403(13) 0.0696(10) Uani 1 1 d . . . . .
H31 H 0.5869 0.9515 0.6003 0.084 Uiso 1 1 calc R . . . .
C32 C 0.5899(2) 1.0940(4) 0.54144(14) 0.0645(9) Uani 1 1 d . . . . .
H32 H 0.5713 1.1689 0.5620 0.077 Uiso 1 1 calc R . . . .
C33 C 0.6081(2) 1.1100(3) 0.48806(14) 0.0592(9) Uani 1 1 d . . . . .
H33 H 0.5998 1.1970 0.4726 0.071 Uiso 1 1 calc R . . . .
C34 C 0.59930(18) 0.8955(3) 0.33193(11) 0.0432(7) Uani 1 1 d . . . . .
H34A H 0.6598 0.8916 0.3260 0.065 Uiso 1 1 calc GR . . . .
H34B H 0.5858 0.9762 0.3531 0.065 Uiso 1 1 calc GR . . . .
H34C H 0.5704 0.9007 0.2978 0.065 Uiso 1 1 calc GR . . . .
C35 C 0.43993(17) 0.7281(3) 0.29937(11) 0.0474(7) Uani 1 1 d . . . . .
H35A H 0.4743 0.7589 0.2696 0.071 Uiso 1 1 calc GR . . . .
H35B H 0.4024 0.8017 0.3104 0.071 Uiso 1 1 calc GR . . . .
H35C H 0.4068 0.6490 0.2885 0.071 Uiso 1 1 calc GR . . . .
C36 C 0.40019(15) 0.4901(3) 0.37769(10) 0.0350(6) Uani 1 1 d . . . . .
C37 C 0.33622(16) 0.5103(3) 0.41557(10) 0.0380(6) Uani 1 1 d . . . . .
H37 H 0.3451 0.5719 0.4440 0.046 Uiso 1 1 calc R . . . .
C38 C 0.25890(17) 0.4396(3) 0.41163(12) 0.0470(7) Uani 1 1 d . . . . .
H38 H 0.2168 0.4530 0.4375 0.056 Uiso 1 1 calc R . . . .
C39 C 0.24525(18) 0.3504(3) 0.36941(13) 0.0568(8) Uani 1 1 d . . . . .
H39 H 0.1931 0.3051 0.3662 0.068 Uiso 1 1 calc R . . . .
C40 C 0.30818(19) 0.3272(3) 0.33183(13) 0.0602(9) Uani 1 1 d . . . . .
H40 H 0.2990 0.2651 0.3036 0.072 Uiso 1 1 calc R . . . .
C41 C 0.38527(18) 0.3968(3) 0.33610(12) 0.0530(8) Uani 1 1 d . . . . .
H41 H 0.4277 0.3807 0.3106 0.064 Uiso 1 1 calc R . . . .
Mn1 Mn 0.87765(3) 0.52696(5) 0.38093(2) 0.04339(13) Uani 1 1 d . . . . .
Mn2 Mn 0.60593(2) 0.55211(4) 0.34657(2) 0.02839(11) Uani 1 1 d . . . . .
N1 N 0.85589(14) 0.7632(3) 0.49069(9) 0.0495(6) Uani 1 1 d . . . . .
N2 N 0.63746(16) 1.0073(2) 0.45634(9) 0.0494(6) Uani 1 1 d . . . . .
O1 O 0.9707(2) 0.2717(4) 0.35363(11) 0.1230(13) Uani 1 1 d . . . . .
O2 O 1.02412(17) 0.6081(3) 0.44883(12) 0.1076(10) Uani 1 1 d . . . . .
O3 O 0.78551(19) 0.3873(3) 0.46952(11) 0.0950(9) Uani 1 1 d . . . . .
O4 O 0.60850(17) 0.2474(2) 0.35106(10) 0.0846(8) Uani 1 1 d . . . . .
O5 O 0.59498(14) 0.5607(2) 0.22805(8) 0.0627(6) Uani 1 1 d . . . . .
P1 P 0.74137(4) 0.58624(7) 0.34324(3) 0.03279(16) Uani 1 1 d . . . . .
P2 P 0.55328(4) 0.56581(7) 0.43634(3) 0.03350(17) Uani 1 1 d . . . . .

loop_
_atom_site_aniso_label
_atom_site_aniso_U_11
_atom_site_aniso_U_22
_atom_site_aniso_U_33
_atom_site_aniso_U_23
_atom_site_aniso_U_13
_atom_site_aniso_U_12
C1 0.070(2) 0.098(3) 0.059(2) -0.029(2) -0.0192(18) 0.041(2)
C2 0.058(2) 0.080(3) 0.067(2) -0.019(2) -0.0126(18) 0.0068(19)
C3 0.061(2) 0.060(2) 0.055(2) -0.0067(17) -0.0013(17) 0.0136(17)
C4 0.0516(18) 0.0373(18) 0.0504(17) -0.0004(14) 0.0099(14) -0.0013(14)
C5 0.0367(14) 0.0317(14) 0.0424(16) -0.0040(12) 0.0041(12) -0.0064(11)
C6 0.0301(13) 0.0535(18) 0.0341(14) -0.0101(13) 0.0049(11) 0.0003(12)
C7 0.0328(15) 0.066(2) 0.0431(16) -0.0124(15) 0.0090(12) -0.0081(14)
C8 0.0379(15) 0.0549(19) 0.0409(15) -0.0113(14) 0.0087(12) -0.0129(13)
C9 0.0330(13) 0.0363(15) 0.0366(14) -0.0044(12) 0.0049(11) -0.0042(11)
C10 0.0347(13) 0.0311(14) 0.0372(14) -0.0051(11) 0.0067(11) -0.0049(11)
C11 0.0298(13) 0.0305(14) 0.0322(13) -0.0027(11) 0.0029(10) -0.0002(10)
C12 0.0278(12) 0.0245(13) 0.0302(13) -0.0047(10) 0.0065(10) 0.0002(10)
C13 0.0306(13) 0.0253(13) 0.0364(14) -0.0022(11) 0.0062(11) 0.0012(10)
C14 0.0287(13) 0.0291(13) 0.0342(13) -0.0021(11) 0.0022(11) 0.0040(10)
C15 0.0279(13) 0.0324(14) 0.0347(13) -0.0029(11) 0.0074(11) 0.0024(10)
C16 0.0242(13) 0.067(2) 0.0525(18) -0.0258(16) 0.0027(12) 0.0043(13)
C17 0.0399(17) 0.071(2) 0.087(2) -0.032(2) -0.0055(17) 0.0062(16)
C18 0.052(2) 0.088(3) 0.146(4) -0.067(3) -0.013(3) 0.004(2)
C19 0.048(2) 0.169(6) 0.141(5) -0.120(5) -0.006(3) 0.000(3)
C20 0.063(3) 0.193(6) 0.063(3) -0.066(4) 0.012(2) -0.010(3)
C21 0.054(2) 0.117(3) 0.0457(19) -0.027(2) 0.0089(16) -0.002(2)
C22 0.0453(19) 0.123(4) 0.075(2) -0.035(2) 0.0305(17) -0.023(2)
C23 0.0532(19) 0.078(3) 0.072(2) -0.0219(19) 0.0255(17) -0.0345(17)
C24 0.0321(14) 0.0492(18) 0.0423(16) -0.0125(14) 0.0092(12) -0.0137(13)
C25 0.0564(19) 0.052(2) 0.068(2) -0.0189(17) 0.0133(16) -0.0216(16)
C26 0.075(3) 0.078(3) 0.081(3) -0.038(2) 0.014(2) -0.043(2)
C27 0.064(2) 0.113(4) 0.062(2) -0.034(2) 0.0000(19) -0.034(2)
C28 0.0458(18) 0.097(3) 0.0490(19) -0.0140(19) -0.0034(15) -0.0164(18)
C29 0.0272(13) 0.0343(15) 0.0377(14) -0.0075(12) 0.0001(11) 0.0000(11)
C30 0.065(2) 0.0484(19) 0.0398(16) -0.0023(14) 0.0082(14) 0.0097(15)
C31 0.088(3) 0.077(3) 0.0448(19) -0.0168(18) 0.0177(18) 0.016(2)
C32 0.071(2) 0.053(2) 0.069(2) -0.0275(18) 0.0132(19) 0.0127(17)
C33 0.066(2) 0.0367(18) 0.075(2) -0.0126(16) 0.0035(18) 0.0128(15)
C34 0.0528(17) 0.0308(15) 0.0460(16) 0.0065(13) -0.0050(13) -0.0044(13)
C35 0.0422(16) 0.0457(17) 0.0542(18) 0.0050(14) -0.0107(14) -0.0015(13)
C36 0.0301(13) 0.0341(15) 0.0408(15) 0.0022(12) 0.0031(11) -0.0028(11)
C37 0.0362(14) 0.0370(15) 0.0409(15) -0.0001(12) 0.0045(12) -0.0031(12)
C38 0.0340(15) 0.0505(18) 0.0564(18) 0.0045(15) 0.0122(13) -0.0048(13)
C39 0.0367(16) 0.058(2) 0.076(2) -0.0037(18) 0.0009(16) -0.0168(14)
C40 0.0499(18) 0.063(2) 0.068(2) -0.0231(17) 0.0037(16) -0.0168(16)
C41 0.0421(16) 0.057(2) 0.0598(19) -0.0183(16) 0.0130(14) -0.0107(14)
Mn1 0.0335(2) 0.0545(3) 0.0422(2) -0.0146(2) -0.00147(18) 0.00559(19)
Mn2 0.0278(2) 0.0258(2) 0.0316(2) -0.00224(16) 0.00412(15) -0.00241(15)
N1 0.0395(13) 0.0642(18) 0.0448(14) -0.0096(13) -0.0036(11) -0.0104(12)
N2 0.0638(16) 0.0348(14) 0.0497(14) -0.0049(11) 0.0045(12) 0.0054(12)
O1 0.138(3) 0.131(3) 0.099(2) -0.053(2) -0.0370(19) 0.093(2)
O2 0.0675(18) 0.135(3) 0.120(2) -0.034(2) -0.0453(17) 0.0012(17)
O3 0.116(2) 0.089(2) 0.0807(19) 0.0260(16) 0.0212(17) 0.0031(17)
O4 0.123(2) 0.0279(13) 0.103(2) 0.0021(12) 0.0136(17) 0.0008(13)
O5 0.0830(16) 0.0694(16) 0.0357(12) -0.0039(11) 0.0009(11) -0.0095(12)
P1 0.0284(3) 0.0358(4) 0.0342(4) -0.0083(3) 0.0058(3) -0.0018(3)
P2 0.0332(4) 0.0353(4) 0.0319(4) 0.0017(3) 0.0046(3) -0.0048(3)

loop_
_atom_type_symbol
_atom_type_description
_atom_type_scat_dispersion_real
_atom_type_scat_dispersion_imag
_atom_type_scat_source
C C 0.0033 0.0016 'International Tables Vol C Tables 4.2.6.8 and 6.1.1.4'
H H 0.0000 0.0000 'International Tables Vol C Tables 4.2.6.8 and 6.1.1.4'
Mn Mn 0.3368 0.7283 'International Tables Vol C Tables 4.2.6.8 and 6.1.1.4'
N N 0.0061 0.0033 'International Tables Vol C Tables 4.2.6.8 and 6.1.1.4'
O O 0.0106 0.0060 'International Tables Vol C Tables 4.2.6.8 and 6.1.1.4'
P P 0.1023 0.0942 'International Tables Vol C Tables 4.2.6.8 and 6.1.1.4'

loop_
_geom_angle_atom_site_label_1
_geom_angle_atom_site_label_2
_geom_angle_atom_site_label_3
_geom_angle
_geom_angle_site_symmetry_1
_geom_angle_site_symmetry_3
_geom_angle_publ_flag
O1 C1 Mn1 179.2(4) . . ?
O2 C2 Mn1 177.1(3) . . ?
O3 C3 Mn1 179.3(3) . . ?
O4 C4 Mn2 178.7(3) . . ?
O5 C5 Mn2 177.2(2) . . ?
C7 C6 C16 126.0(2) . . ?
C7 C6 Mn1 69.51(15) . . ?
C7 C6 P1 110.90(19) . . ?
C16 C6 Mn1 129.5(2) . . ?
C16 C6 P1 122.72(19) . . ?
P1 C6 Mn1 74.04(9) . . ?
C6 C7 C22 123.3(3) . . ?
C6 C7 Mn1 72.11(16) . . ?
C8 C7 C6 112.5(2) . . ?
C8 C7 C22 124.1(3) . . ?
C8 C7 Mn1 71.86(16) . . ?
C22 C7 Mn1 125.9(2) . . ?
C7 C8 C9 113.7(2) . . ?
C7 C8 C23 122.5(2) . . ?
C7 C8 Mn1 69.78(17) . . ?
C9 C8 C23 123.6(2) . . ?
C9 C8 Mn1 72.69(16) . . ?
C23 C8 Mn1 130.0(2) . . ?
C8 C9 C10 125.9(2) . . ?
C8 C9 Mn1 69.47(16) . . ?
C8 C9 P1 109.95(18) . . ?
C10 C9 Mn1 132.43(18) . . ?
C10 C9 P1 123.30(17) . . ?
P1 C9 Mn1 72.98(9) . . ?
C9 C10 H10 107.0 . . ?
C9 C10 C11 113.6(2) . . ?
C9 C10 C24 116.4(2) . . ?
C11 C10 H10 107.0 . . ?
C24 C10 H10 107.0 . . ?
C24 C10 C11 105.17(19) . . ?
C10 C11 H11 106.2 . . ?
C12 C11 C10 120.23(19) . . ?
C12 C11 H11 106.2 . . ?
C29 C11 C10 109.41(19) . . ?
C29 C11 H11 106.2 . . ?
C29 C11 C12 107.79(18) . . ?
C11 C12 Mn2 131.28(15) . . ?
C11 C12 P2 117.24(17) . . ?
C13 C12 C11 128.5(2) . . ?
C13 C12 Mn2 70.77(13) . . ?
C13 C12 P2 113.78(17) . . ?
P2 C12 Mn2 73.07(8) . . ?
C12 C13 C14 110.7(2) . . ?
C12 C13 C34 126.4(2) . . ?
C12 C13 Mn2 70.81(13) . . ?
C14 C13 C34 122.9(2) . . ?
C14 C13 Mn2 69.67(13) . . ?
C34 C13 Mn2 128.73(17) . . ?
C13 C14 C35 123.0(2) . . ?
C13 C14 Mn2 71.49(13) . . ?
C15 C14 C13 113.4(2) . . ?
C15 C14 C35 123.4(2) . . ?
C15 C14 Mn2 72.04(13) . . ?
C35 C14 Mn2 128.85(17) . . ?
C14 C15 C36 123.0(2) . . ?
C14 C15 Mn2 69.82(13) . . ?
C14 C15 P2 112.81(17) . . ?
C36 C15 Mn2 131.89(17) . . ?
C36 C15 P2 123.65(18) . . ?
P2 C15 Mn2 72.89(8) . . ?
C17 C16 C6 122.2(3) . . ?
C17 C16 C21 118.2(3) . . ?
C21 C16 C6 119.5(3) . . ?
C16 C17 H17 119.3 . . ?
C18 C17 C16 121.4(4) . . ?
C18 C17 H17 119.3 . . ?
C17 C18 H18 120.1 . . ?
C19 C18 C17 119.8(5) . . ?
C19 C18 H18 120.1 . . ?
C18 C19 H19 119.5 . . ?
C18 C19 C20 120.9(4) . . ?
C20 C19 H19 119.5 . . ?
C19 C20 H20 120.0 . . ?
C19 C20 C21 120.1(5) . . ?
C21 C20 H20 120.0 . . ?
C16 C21 C20 119.6(4) . . ?
C16 C21 H21 120.2 . . ?
C20 C21 H21 120.2 . . ?
C7 C22 H22A 109.5 . . ?
C7 C22 H22B 109.5 . . ?
C7 C22 H22C 109.5 . . ?
H22A C22 H22B 109.5 . . ?
H22A C22 H22C 109.5 . . ?
H22B C22 H22C 109.5 . . ?
C8 C23 H23A 109.5 . . ?
C8 C23 H23B 109.5 . . ?
C8 C23 H23C 109.5 . . ?
H23A C23 H23B 109.5 . . ?
H23A C23 H23C 109.5 . . ?
H23B C23 H23C 109.5 . . ?
C25 C24 C10 121.2(3) . . ?
N1 C24 C10 116.1(2) . . ?
N1 C24 C25 122.4(3) . . ?
C24 C25 H25 120.6 . . ?
C26 C25 C24 118.8(3) . . ?
C26 C25 H25 120.6 . . ?
C25 C26 H26 120.5 . . ?
C27 C26 C25 119.0(3) . . ?
C27 C26 H26 120.5 . . ?
C26 C27 H27 120.7 . . ?
C28 C27 C26 118.5(3) . . ?
C28 C27 H27 120.7 . . ?
C27 C28 H28 118.0 . . ?
N1 C28 C27 124.0(4) . . ?
N1 C28 H28 118.0 . . ?
C30 C29 C11 121.5(2) . . ?
N2 C29 C11 116.3(2) . . ?
N2 C29 C30 122.2(2) . . ?
C29 C30 H30 120.4 . . ?
C29 C30 C31 119.2(3) . . ?
C31 C30 H30 120.4 . . ?
C30 C31 H31 120.5 . . ?
C32 C31 C30 118.9(3) . . ?
C32 C31 H31 120.5 . . ?
C31 C32 H32 120.7 . . ?
C33 C32 C31 118.5(3) . . ?
C33 C32 H32 120.7 . . ?
C32 C33 H33 118.1 . . ?
N2 C33 C32 123.8(3) . . ?
N2 C33 H33 118.1 . . ?
C13 C34 H34A 109.5 . . ?
C13 C34 H34B 109.5 . . ?
C13 C34 H34C 109.5 . . ?
H34A C34 H34B 109.5 . . ?
H34A C34 H34C 109.5 . . ?
H34B C34 H34C 109.5 . . ?
C14 C35 H35A 109.5 . . ?
C14 C35 H35B 109.5 . . ?
C14 C35 H35C 109.5 . . ?
H35A C35 H35B 109.5 . . ?
H35A C35 H35C 109.5 . . ?
H35B C35 H35C 109.5 . . ?
C37 C36 C15 118.5(2) . . ?
C41 C36 C15 123.3(2) . . ?
C41 C36 C37 118.1(2) . . ?
C36 C37 H37 119.6 . . ?
C36 C37 C38 120.9(3) . . ?
C38 C37 H37 119.6 . . ?
C37 C38 H38 120.2 . . ?
C39 C38 C37 119.7(3) . . ?
C39 C38 H38 120.2 . . ?
C38 C39 H39 119.8 . . ?
C38 C39 C40 120.4(3) . . ?
C40 C39 H39 119.8 . . ?
C39 C40 H40 120.1 . . ?
C39 C40 C41 119.8(3) . . ?
C41 C40 H40 120.1 . . ?
C36 C41 H41 119.4 . . ?
C40 C41 C36 121.1(3) . . ?
C40 C41 H41 119.4 . . ?
C1 Mn1 C2 88.99(16) . . ?
C1 Mn1 C3 91.85(17) . . ?
C1 Mn1 C6 91.04(13) . . ?
C1 Mn1 C7 97.19(15) . . ?
C1 Mn1 C8 131.19(15) . . ?
C1 Mn1 C9 161.11(13) . . ?
C1 Mn1 P1 123.19(11) . . ?
C2 Mn1 C3 93.26(16) . . ?
C2 Mn1 C6 144.87(15) . . ?
C2 Mn1 C7 106.86(15) . . ?
C2 Mn1 C8 88.32(14) . . ?
C2 Mn1 C9 103.90(13) . . ?
C2 Mn1 P1 147.76(12) . . ?
C3 Mn1 C6 121.84(13) . . ?
C3 Mn1 C7 158.01(13) . . ?
C3 Mn1 C8 136.97(12) . . ?
C3 Mn1 C9 100.98(12) . . ?
C3 Mn1 P1 88.01(10) . . ?
C6 Mn1 C9 70.45(9) . . ?
C6 Mn1 P1 44.68(7) . . ?
C7 Mn1 C6 38.38(10) . . ?
C7 Mn1 C8 38.36(10) . . ?
C7 Mn1 C9 66.11(10) . . ?
C7 Mn1 P1 70.26(7) . . ?
C8 Mn1 C6 65.75(10) . . ?
C8 Mn1 C9 37.84(9) . . ?
C8 Mn1 P1 69.58(7) . . ?
C9 Mn1 P1 44.60(6) . . ?
C4 Mn2 C12 132.31(11) . . ?
C4 Mn2 C13 162.02(11) . . ?
C4 Mn2 C14 128.81(11) . . ?
C4 Mn2 C15 96.56(11) . . ?
C4 Mn2 P1 97.58(9) . . ?
C4 Mn2 P2 91.62(9) . . ?
C5 Mn2 C4 92.82(12) . . ?
C5 Mn2 C12 134.87(11) . . ?
C5 Mn2 C13 98.49(11) . . ?
C5 Mn2 C14 87.08(11) . . ?
C5 Mn2 C15 110.56(10) . . ?
C5 Mn2 P1 90.56(8) . . ?
C5 Mn2 P2 156.40(9) . . ?
C12 Mn2 C15 70.25(9) . . ?
C12 Mn2 P2 45.79(6) . . ?
C13 Mn2 C12 38.42(9) . . ?
C13 Mn2 C15 66.40(9) . . ?
C13 Mn2 P2 72.53(7) . . ?
C14 Mn2 C12 66.14(9) . . ?
C14 Mn2 C13 38.84(9) . . ?
C14 Mn2 C15 38.14(9) . . ?
C14 Mn2 P1 133.61(7) . . ?
C14 Mn2 P2 72.19(7) . . ?
C15 Mn2 P2 45.87(7) . . ?
P1 Mn2 C12 84.03(6) . . ?
P1 Mn2 C13 96.25(7) . . ?
P1 Mn2 C15 153.89(7) . . ?
P1 Mn2 P2 111.80(3) . . ?
C24 N1 C28 117.3(3) . . ?
C29 N2 C33 117.2(3) . . ?
C6 P1 C9 92.75(12) . . ?
C6 P1 Mn1 61.29(9) . . ?
C6 P1 Mn2 135.76(9) . . ?
C9 P1 Mn1 62.43(9) . . ?
C9 P1 Mn2 128.79(9) . . ?
Mn2 P1 Mn1 145.86(4) . . ?
C12 P2 C15 89.31(11) . . ?
C12 P2 Mn2 61.14(7) . . ?
C15 P2 Mn2 61.24(8) . . ?

loop_
_geom_bond_atom_site_label_1
_geom_bond_atom_site_label_2
_geom_bond_distance
_geom_bond_site_symmetry_2
_geom_bond_publ_flag
C1 Mn1 1.778(4) . ?
C1 O1 1.159(4) . ?
C2 Mn1 1.797(3) . ?
C2 O2 1.154(4) . ?
C3 Mn1 1.798(4) . ?
C3 O3 1.153(4) . ?
C4 Mn2 1.795(3) . ?
C4 O4 1.140(3) . ?
C5 Mn2 1.787(3) . ?
C5 O5 1.154(3) . ?
C6 C7 1.428(4) . ?
C6 C16 1.482(4) . ?
C6 Mn1 2.188(3) . ?
C6 P1 1.754(2) . ?
C7 C8 1.424(4) . ?
C7 C22 1.510(4) . ?
C7 Mn1 2.154(3) . ?
C8 C9 1.429(3) . ?
C8 C23 1.511(4) . ?
C8 Mn1 2.181(3) . ?
C9 C10 1.522(3) . ?
C9 Mn1 2.224(3) . ?
C9 P1 1.761(3) . ?
C10 H10 0.9800 . ?
C10 C11 1.559(3) . ?
C10 C24 1.530(3) . ?
C11 H11 0.9800 . ?
C11 C12 1.529(3) . ?
C11 C29 1.528(3) . ?
C12 C13 1.430(3) . ?
C12 Mn2 2.174(2) . ?
C12 P2 1.779(2) . ?
C13 C14 1.437(3) . ?
C13 C34 1.503(3) . ?
C13 Mn2 2.173(2) . ?
C14 C15 1.414(3) . ?
C14 C35 1.515(3) . ?
C14 Mn2 2.149(2) . ?
C15 C36 1.499(3) . ?
C15 Mn2 2.178(2) . ?
C15 P2 1.783(2) . ?
C16 C17 1.383(5) . ?
C16 C21 1.387(4) . ?
C17 H17 0.9300 . ?
C17 C18 1.378(5) . ?
C18 H18 0.9300 . ?
C18 C19 1.350(7) . ?
C19 H19 0.9300 . ?
C19 C20 1.360(7) . ?
C20 H20 0.9300 . ?
C20 C21 1.404(5) . ?
C21 H21 0.9300 . ?
C22 H22A 0.9600 . ?
C22 H22B 0.9600 . ?
C22 H22C 0.9600 . ?
C23 H23A 0.9600 . ?
C23 H23B 0.9600 . ?
C23 H23C 0.9600 . ?
C24 C25 1.388(4) . ?
C24 N1 1.338(4) . ?
C25 H25 0.9300 . ?
C25 C26 1.386(5) . ?
C26 H26 0.9300 . ?
C26 C27 1.372(6) . ?
C27 H27 0.9300 . ?
C27 C28 1.367(5) . ?
C28 H28 0.9300 . ?
C28 N1 1.339(3) . ?
C29 C30 1.372(4) . ?
C29 N2 1.334(3) . ?
C30 H30 0.9300 . ?
C30 C31 1.384(4) . ?
C31 H31 0.9300 . ?
C31 C32 1.362(5) . ?
C32 H32 0.9300 . ?
C32 C33 1.361(4) . ?
C33 H33 0.9300 . ?
C33 N2 1.344(4) . ?
C34 H34A 0.9600 . ?
C34 H34B 0.9600 . ?
C34 H34C 0.9600 . ?
C35 H35A 0.9600 . ?
C35 H35B 0.9600 . ?
C35 H35C 0.9600 . ?
C36 C37 1.387(3) . ?
C36 C41 1.385(4) . ?
C37 H37 0.9300 . ?
C37 C38 1.393(4) . ?
C38 H38 0.9300 . ?
C38 C39 1.370(4) . ?
C39 H39 0.9300 . ?
C39 C40 1.375(4) . ?
C40 H40 0.9300 . ?
C40 C41 1.386(4) . ?
C41 H41 0.9300 . ?
Mn1 P1 2.3989(8) . ?
Mn2 P1 2.1499(7) . ?
Mn2 P2 2.3746(7) . ?

loop_
_geom_torsion_atom_site_label_1
_geom_torsion_atom_site_label_2
_geom_torsion_atom_site_label_3
_geom_torsion_atom_site_label_4
_geom_torsion
_geom_torsion_site_symmetry_1
_geom_torsion_site_symmetry_2
_geom_torsion_site_symmetry_3
_geom_torsion_site_symmetry_4
_geom_torsion_publ_flag
C6 C7 C8 C9 1.4(4) . . . . ?
C6 C7 C8 C23 -173.8(3) . . . . ?
C6 C7 C8 Mn1 60.9(2) . . . . ?
C6 C16 C17 C18 178.0(3) . . . . ?
C6 C16 C21 C20 -177.8(3) . . . . ?
C7 C6 C16 C17 126.8(3) . . . . ?
C7 C6 C16 C21 -56.4(4) . . . . ?
C7 C6 P1 C9 -3.8(2) . . . . ?
C7 C6 P1 Mn1 -60.07(19) . . . . ?
C7 C6 P1 Mn2 157.74(16) . . . . ?
C7 C8 C9 C10 -173.9(3) . . . . ?
C7 C8 C9 Mn1 57.9(2) . . . . ?
C7 C8 C9 P1 -4.2(3) . . . . ?
C8 C9 C10 C11 -171.7(2) . . . . ?
C8 C9 C10 C24 -49.3(4) . . . . ?
C8 C9 P1 C6 4.5(2) . . . . ?
C8 C9 P1 Mn1 59.91(18) . . . . ?
C8 C9 P1 Mn2 -158.99(16) . . . . ?
C9 C10 C11 C12 -49.3(3) . . . . ?
C9 C10 C11 C29 -174.8(2) . . . . ?
C9 C10 C24 C25 126.9(3) . . . . ?
C9 C10 C24 N1 -58.9(3) . . . . ?
C10 C9 P1 C6 174.6(2) . . . . ?
C10 C9 P1 Mn1 -130.0(2) . . . . ?
C10 C9 P1 Mn2 11.1(3) . . . . ?
C10 C11 C12 C13 -46.3(3) . . . . ?
C10 C11 C12 Mn2 51.6(3) . . . . ?
C10 C11 C12 P2 142.54(19) . . . . ?
C10 C11 C29 C30 -128.7(3) . . . . ?
C10 C11 C29 N2 50.8(3) . . . . ?
C10 C24 C25 C26 173.3(3) . . . . ?
C10 C24 N1 C28 -174.4(2) . . . . ?
C11 C10 C24 C25 -106.4(3) . . . . ?
C11 C10 C24 N1 67.9(3) . . . . ?
C11 C12 C13 C14 -173.7(2) . . . . ?
C11 C12 C13 C34 3.5(4) . . . . ?
C11 C12 C13 Mn2 128.0(2) . . . . ?
C11 C12 P2 C15 174.63(17) . . . . ?
C11 C12 P2 Mn2 -128.24(18) . . . . ?
C11 C29 C30 C31 177.6(3) . . . . ?
C11 C29 N2 C33 -178.5(2) . . . . ?
C12 C11 C29 C30 98.9(3) . . . . ?
C12 C11 C29 N2 -81.6(3) . . . . ?
C12 C13 C14 C15 1.0(3) . . . . ?
C12 C13 C14 C35 176.1(2) . . . . ?
C12 C13 C14 Mn2 -59.03(16) . . . . ?
C13 C12 P2 C15 2.18(18) . . . . ?
C13 C12 P2 Mn2 59.31(15) . . . . ?
C13 C14 C15 C36 172.7(2) . . . . ?
C13 C14 C15 Mn2 -59.76(17) . . . . ?
C13 C14 C15 P2 0.6(3) . . . . ?
C14 C15 C36 C37 -105.4(3) . . . . ?
C14 C15 C36 C41 70.4(4) . . . . ?
C14 C15 P2 C12 -1.55(18) . . . . ?
C14 C15 P2 Mn2 -58.60(15) . . . . ?
C15 C36 C37 C38 175.5(2) . . . . ?
C15 C36 C41 C40 -174.8(3) . . . . ?
C16 C6 C7 C8 174.6(3) . . . . ?
C16 C6 C7 C22 -2.9(5) . . . . ?
C16 C6 C7 Mn1 -124.6(3) . . . . ?
C16 C6 P1 C9 -176.6(3) . . . . ?
C16 C6 P1 Mn1 127.0(3) . . . . ?
C16 C6 P1 Mn2 -15.2(3) . . . . ?
C16 C17 C18 C19 -0.7(5) . . . . ?
C17 C16 C21 C20 -0.9(5) . . . . ?
C17 C18 C19 C20 -0.2(7) . . . . ?
C18 C19 C20 C21 0.5(7) . . . . ?
C19 C20 C21 C16 0.1(6) . . . . ?
C21 C16 C17 C18 1.2(4) . . . . ?
C22 C7 C8 C9 178.9(3) . . . . ?
C22 C7 C8 C23 3.7(5) . . . . ?
C22 C7 C8 Mn1 -121.6(3) . . . . ?
C23 C8 C9 C10 1.2(4) . . . . ?
C23 C8 C9 Mn1 -127.0(3) . . . . ?
C23 C8 C9 P1 171.0(3) . . . . ?
C24 C10 C11 C12 -177.7(2) . . . . ?
C24 C10 C11 C29 56.8(3) . . . . ?
C24 C25 C26 C27 0.0(5) . . . . ?
C25 C24 N1 C28 -0.2(4) . . . . ?
C25 C26 C27 C28 1.2(6) . . . . ?
C26 C27 C28 N1 -2.2(5) . . . . ?
C27 C28 N1 C24 1.6(5) . . . . ?
C29 C11 C12 C13 79.9(3) . . . . ?
C29 C11 C12 Mn2 177.84(17) . . . . ?
C29 C11 C12 P2 -91.2(2) . . . . ?
C29 C30 C31 C32 0.9(5) . . . . ?
C30 C29 N2 C33 1.0(4) . . . . ?
C30 C31 C32 C33 0.9(5) . . . . ?
C31 C32 C33 N2 -1.9(5) . . . . ?
C32 C33 N2 C29 0.9(5) . . . . ?
C34 C13 C14 C15 -176.2(2) . . . . ?
C34 C13 C14 C35 -1.1(4) . . . . ?
C34 C13 C14 Mn2 123.7(2) . . . . ?
C35 C14 C15 C36 -2.4(4) . . . . ?
C35 C14 C15 Mn2 125.2(2) . . . . ?
C35 C14 C15 P2 -174.47(19) . . . . ?
C36 C15 P2 C12 -173.6(2) . . . . ?
C36 C15 P2 Mn2 129.4(2) . . . . ?
C36 C37 C38 C39 -0.9(4) . . . . ?
C37 C36 C41 C40 1.0(5) . . . . ?
C37 C38 C39 C40 1.8(5) . . . . ?
C38 C39 C40 C41 -1.3(5) . . . . ?
C39 C40 C41 C36 -0.2(5) . . . . ?
C41 C36 C37 C38 -0.5(4) . . . . ?
Mn1 C6 C7 C8 -60.8(2) . . . . ?
Mn1 C6 C7 C22 121.7(3) . . . . ?
Mn1 C6 C16 C17 34.7(4) . . . . ?
Mn1 C6 C16 C21 -148.6(2) . . . . ?
Mn1 C6 P1 C9 56.31(10) . . . . ?
Mn1 C6 P1 Mn2 -142.20(8) . . . . ?
Mn1 C7 C8 C9 -59.5(2) . . . . ?
Mn1 C7 C8 C23 125.3(3) . . . . ?
Mn1 C8 C9 C10 128.2(3) . . . . ?
Mn1 C8 C9 P1 -62.06(14) . . . . ?
Mn1 C9 C10 C11 -77.4(3) . . . . ?
Mn1 C9 C10 C24 45.1(3) . . . . ?
Mn1 C9 P1 C6 -55.41(10) . . . . ?
Mn1 C9 P1 Mn2 141.10(7) . . . . ?
Mn2 C12 C13 C14 58.36(16) . . . . ?
Mn2 C12 C13 C34 -124.5(2) . . . . ?
Mn2 C12 P2 C15 -57.13(9) . . . . ?
Mn2 C13 C14 C15 60.08(17) . . . . ?
Mn2 C13 C14 C35 -124.8(2) . . . . ?
Mn2 C14 C15 C36 -127.6(2) . . . . ?
Mn2 C14 C15 P2 60.35(13) . . . . ?
Mn2 C15 C36 C37 162.82(19) . . . . ?
Mn2 C15 C36 C41 -21.4(4) . . . . ?
Mn2 C15 P2 C12 57.04(8) . . . . ?
N1 C24 C25 C26 -0.6(4) . . . . ?
N2 C29 C30 C31 -1.9(4) . . . . ?
P1 C6 C7 C8 2.0(3) . . . . ?
P1 C6 C7 C22 -175.5(3) . . . . ?
P1 C6 C7 Mn1 62.81(15) . . . . ?
P1 C6 C16 C17 -61.4(3) . . . . ?
P1 C6 C16 C21 115.4(3) . . . . ?
P1 C9 C10 C11 19.9(3) . . . . ?
P1 C9 C10 C24 142.3(2) . . . . ?
P2 C12 C13 C14 -2.3(2) . . . . ?
P2 C12 C13 C34 174.9(2) . . . . ?
P2 C12 C13 Mn2 -60.61(12) . . . . ?
P2 C15 C36 C37 65.8(3) . . . . ?
P2 C15 C36 C41 -118.4(3) . . . . ?
